data_4127300
loop_
_publ_author_name
'Discolo, Christopher A.'
'Touney, Eric E.'
'Pronin, Sergey V.'

_publ_section_title
;
 Catalytic Asymmetric Radical-Polar Crossover Hydroalkoxylation.
;
_journal_name_full 'Journal of the American Chemical Society'
_journal_paper_doi 10.1021/jacs.9b10645
_journal_year 2019
_chemical_absolute_configuration ad
_chemical_formula_sum 'C14 H19 N O3 S'
_chemical_formula_weight 281.36
_space_group_crystal_system monoclinic
_space_group_IT_number 4
_space_group_name_Hall 'P 2yb'
_space_group_name_H-M_alt 'P 1 21 1'
_symmetry_space_group_name_Hall 'P 2yb'
_symmetry_space_group_name_H-M 'P 1 21 1'
_atom_sites_solution_hydrogens geom
_atom_sites_solution_primary 'dual space'
_atom_sites_solution_secondary difmap
_audit_creation_method SHELXL-2014/7
_cell_angle_alpha 90
_cell_angle_beta 101.6262(10)
_cell_angle_gamma 90
_cell_formula_units_Z 4
_cell_length_a 10.3614(8)
_cell_length_b 8.2138(6)
_cell_length_c 16.4833(12)
_cell_measurement_reflns_used 7811
_cell_measurement_temperature 88(2)
_cell_measurement_theta_max 28.97
_cell_measurement_theta_min 2.52
_cell_volume 1374.05(18)
_computing_cell_refinement 'Bruker SAINT 8.34a, 2013'
_computing_data_collection 'Bruker APEX2 2014.11-0, 2014'
_computing_data_reduction 'Bruker SAINT 8.34a, 2013'
_computing_molecular_graphics 'Bruker SHELXTL'
_computing_publication_material 'Bruker SHELXTL'
_computing_structure_refinement 'SHELXL-2014/7 (Sheldrick, 2014)'
_computing_structure_solution 'Bruker SHELXTL 2014/4'
_diffrn_ambient_temperature 88(2)
_diffrn_measured_fraction_theta_full 0.997
_diffrn_measured_fraction_theta_max 0.922
_diffrn_measurement_device_type 'Bruker SMART APEX II CCD'
_diffrn_measurement_method '\f and \w scans'
_diffrn_radiation_type MoK\a
_diffrn_radiation_wavelength 0.71073
_diffrn_reflns_av_R_equivalents 0.0386
_diffrn_reflns_av_unetI/netI 0.0630
_diffrn_reflns_Laue_measured_fraction_full 0.997
_diffrn_reflns_Laue_measured_fraction_max 0.922
_diffrn_reflns_limit_h_max 13
_diffrn_reflns_limit_h_min -14
_diffrn_reflns_limit_k_max 11
_diffrn_reflns_limit_k_min -10
_diffrn_reflns_limit_l_max 22
_diffrn_reflns_limit_l_min -22
_diffrn_reflns_number 14833
_diffrn_reflns_point_group_measured_fraction_full 0.975
_diffrn_reflns_point_group_measured_fraction_max 0.866
_diffrn_reflns_theta_full 25.500
_diffrn_reflns_theta_max 29.174
_diffrn_reflns_theta_min 1.261
_diffrn_source 'fine-focus sealed tube'
_exptl_absorpt_coefficient_mu 0.239
_exptl_absorpt_correction_T_max 0.7458
_exptl_absorpt_correction_T_min 0.6895
_exptl_absorpt_correction_type multi-scan
_exptl_absorpt_process_details 'Bruker SADABS 2014/5'
_exptl_crystal_colour colorless
_exptl_crystal_density_diffrn 1.360
_exptl_crystal_density_meas ?
_exptl_crystal_density_method not_measured
_exptl_crystal_description irregular
_exptl_crystal_F_000 600
_exptl_crystal_size_max 0.258
_exptl_crystal_size_mid 0.171
_exptl_crystal_size_min 0.139
_refine_diff_density_max 0.775
_refine_diff_density_min -0.391
_refine_diff_density_rms 0.076
_refine_ls_abs_structure_details
; 
 Flack x determined using 1963 quotients [(I+)-(I-)]/[(I+)+(I-)] 
 (Parsons, Flack and Wagner, Acta Cryst. B69 (2013) 249-259). 
;
_refine_ls_abs_structure_Flack 0.04(5)
_refine_ls_extinction_method none
_refine_ls_goodness_of_fit_ref 1.059
_refine_ls_hydrogen_treatment constr
_refine_ls_matrix_type full
_refine_ls_number_parameters 347
_refine_ls_number_reflns 6440
_refine_ls_number_restraints 1
_refine_ls_restrained_S_all 1.059
_refine_ls_R_factor_all 0.0637
_refine_ls_R_factor_gt 0.0517
_refine_ls_shift/su_max 0.000
_refine_ls_shift/su_mean 0.000
_refine_ls_structure_factor_coef Fsqd
_refine_ls_weighting_details 'w=1/[\s^2^(Fo^2^)+(0.0428P)^2^+0.8592P] where P=(Fo^2^+2Fc^2^)/3'
_refine_ls_weighting_scheme calc
_refine_ls_wR_factor_gt 0.1109
_refine_ls_wR_factor_ref 0.1191
_reflns_Friedel_coverage 0.762
_reflns_Friedel_fraction_full 0.950
_reflns_Friedel_fraction_max 0.803
_reflns_number_gt 5448
_reflns_number_total 6440
_reflns_threshold_expression 'I > 2\s(I)'
_cod_data_source_file ja9b10645_si_002.cif
_cod_data_source_block svp18
_cod_depositor_comments
;
The following automatic conversions were performed:

'_exptl_crystal_density_meas' value 'not_measured' was changed to '?'
- the value is perceived as not measured.

Automatic conversion script
Id: cif_fix_values 4973 2017-02-22 13:04:09Z antanas 
;
_cod_database_code 4127300
_shelx_shelxl_version_number 2014/7
_shelx_space_group_comment
; 
The symmetry employed for this shelxl refinement is uniquely defined 
by the following loop, which should always be used as a source of 
symmetry information in preference to the above space-group names. 
They are only intended as comments. 
;
_shelx_estimated_absorpt_t_min 0.941
_shelx_estimated_absorpt_t_max 0.967
_exptl_absorpt_special_details
; 
Reflections not merged 
14848 Corrected reflections written to file svp18s.hkl 
Estimated minimum and maximum transmission:  0.6895  0.7458 
The ratio (0.9245) of these values is more reliable than their absolute values 
Additional spherical absorption correction applied with mu*r =  0.2000 
Lambda/2 correction factor = 0.00150 
;

loop_
_space_group_symop_operation_xyz
'x, y, z'
'-x, y+1/2, -z'

loop_
_atom_site_label
_atom_site_type_symbol
_atom_site_fract_x
_atom_site_fract_y
_atom_site_fract_z
_atom_site_U_iso_or_equiv
_atom_site_adp_type
_atom_site_occupancy
_atom_site_site_symmetry_order
_atom_site_calc_flag
_atom_site_refinement_flags_posn
_atom_site_refinement_flags_adp
S1 S 0.69920(10) 0.67298(11) 0.00419(6) 0.0141(2) Uani 1 1 d . .
O1 O 0.8927(3) 0.1517(4) 0.16034(18) 0.0281(7) Uani 1 1 d . .
O2 O 0.6182(3) 0.6376(4) -0.07496(17) 0.0220(7) Uani 1 1 d . .
O3 O 0.7791(3) 0.8176(4) 0.0137(2) 0.0208(7) Uani 1 1 d . .
N1 N 0.7995(3) 0.5190(4) 0.0285(2) 0.0139(7) Uani 1 1 d . .
C1 C 1.1278(4) 0.0635(7) 0.1848(3) 0.0282(10) Uani 1 1 d . .
H1A H 1.1483 0.1659 0.2152 0.042 Uiso 1 1 calc R U
H1B H 1.1966 0.0399 0.1535 0.042 Uiso 1 1 calc R U
H1C H 1.1236 -0.0250 0.2241 0.042 Uiso 1 1 calc R U
C2 C 1.0004(4) 0.0783(6) 0.1275(3) 0.0226(10) Uani 1 1 d . .
H2 H 0.9746 -0.0192 0.0915 0.027 Uiso 1 1 calc R U
C3 C 0.9399(4) 0.2330(5) 0.0926(3) 0.0214(9) Uani 1 1 d . .
C4 C 0.8432(4) 0.2282(5) 0.0122(3) 0.0237(9) Uani 1 1 d . .
H4A H 0.8027 0.1187 0.0039 0.028 Uiso 1 1 calc R U
H4B H 0.8889 0.2499 -0.0339 0.028 Uiso 1 1 calc R U
C5 C 0.7369(4) 0.3549(5) 0.0123(3) 0.0202(9) Uani 1 1 d . .
H5A H 0.6750 0.3550 -0.0420 0.024 Uiso 1 1 calc R U
H5B H 0.6867 0.3287 0.0557 0.024 Uiso 1 1 calc R U
C6 C 0.8904(4) 0.5279(6) 0.1098(2) 0.0183(9) Uani 1 1 d . .
H6A H 0.8413 0.5082 0.1545 0.022 Uiso 1 1 calc R U
H6B H 0.9303 0.6377 0.1177 0.022 Uiso 1 1 calc R U
C7 C 0.9996(4) 0.3987(6) 0.1138(3) 0.0223(10) Uani 1 1 d . .
H7A H 1.0565 0.4275 0.0744 0.027 Uiso 1 1 calc R U
H7B H 1.0551 0.3965 0.1702 0.027 Uiso 1 1 calc R U
C8 C 0.5991(4) 0.6777(6) 0.0787(2) 0.0134(8) Uani 1 1 d . .
C9 C 0.6319(4) 0.7792(5) 0.1475(2) 0.0162(9) Uani 1 1 d . .
H9 H 0.7043 0.8520 0.1524 0.019 Uiso 1 1 calc R U
C10 C 0.5572(4) 0.7727(6) 0.2090(2) 0.0174(9) Uani 1 1 d . .
H10 H 0.5790 0.8421 0.2559 0.021 Uiso 1 1 calc R U
C11 C 0.4512(4) 0.6661(6) 0.2027(2) 0.0174(9) Uani 1 1 d . .
C12 C 0.4205(4) 0.5655(6) 0.1339(3) 0.0172(9) Uani 1 1 d . .
H12 H 0.3484 0.4923 0.1294 0.021 Uiso 1 1 calc R U
C13 C 0.4931(4) 0.5692(5) 0.0712(3) 0.0161(9) Uani 1 1 d . .
H13 H 0.4711 0.4995 0.0245 0.019 Uiso 1 1 calc R U
C14 C 0.3704(4) 0.6606(7) 0.2696(3) 0.0251(10) Uani 1 1 d . .
H14A H 0.4222 0.7052 0.3211 0.038 Uiso 1 1 calc R U
H14B H 0.3465 0.5475 0.2787 0.038 Uiso 1 1 calc R U
H14C H 0.2901 0.7254 0.2523 0.038 Uiso 1 1 calc R U
S2 S 0.29197(9) 0.25286(12) 0.49679(6) 0.0154(2) Uani 1 1 d . .
O4 O 0.0489(3) 0.7026(3) 0.29768(16) 0.0192(6) Uani 1 1 d . .
O5 O 0.3625(3) 0.3100(4) 0.57583(17) 0.0232(8) Uani 1 1 d . .
O6 O 0.2219(3) 0.1010(4) 0.49108(19) 0.0209(7) Uani 1 1 d . .
N2 N 0.1817(3) 0.3929(4) 0.4607(2) 0.0151(7) Uani 1 1 d . .
C15 C -0.0779(5) 0.9360(5) 0.3447(3) 0.0229(9) Uani 1 1 d . .
H15A H 0.0048 0.9679 0.3814 0.034 Uiso 1 1 calc R U
H15B H -0.1514 0.9538 0.3729 0.034 Uiso 1 1 calc R U
H15C H -0.0911 1.0018 0.2941 0.034 Uiso 1 1 calc R U
C16 C -0.0718(4) 0.7592(5) 0.3227(2) 0.0193(8) Uani 1 1 d . .
H16 H -0.1553 0.7142 0.2890 0.023 Uiso 1 1 calc R U
C17 C 0.0135(4) 0.6379(5) 0.3733(2) 0.0153(8) Uani 1 1 d . .
C18 C 0.1078(4) 0.6770(5) 0.4527(2) 0.0174(8) Uani 1 1 d . .
H18A H 0.0620 0.6662 0.4996 0.021 Uiso 1 1 calc R U
H18B H 0.1379 0.7911 0.4511 0.021 Uiso 1 1 calc R U
C19 C 0.2270(4) 0.5632(5) 0.4661(3) 0.0188(9) Uani 1 1 d . .
H19A H 0.2800 0.5842 0.4235 0.023 Uiso 1 1 calc R U
H19B H 0.2833 0.5837 0.5212 0.023 Uiso 1 1 calc R U
C20 C 0.0981(4) 0.3542(6) 0.3786(2) 0.0174(9) Uani 1 1 d . .
H20A H 0.0727 0.2378 0.3764 0.021 Uiso 1 1 calc R U
H20B H 0.1477 0.3752 0.3342 0.021 Uiso 1 1 calc R U
C21 C -0.0248(4) 0.4612(5) 0.3660(3) 0.0175(8) Uani 1 1 d . .
H21A H -0.0800 0.4403 0.3106 0.021 Uiso 1 1 calc R U
H21B H -0.0773 0.4340 0.4081 0.021 Uiso 1 1 calc R U
C22 C 0.4018(4) 0.2442(5) 0.4278(2) 0.0145(8) Uani 1 1 d . .
C23 C 0.3723(4) 0.1445(5) 0.3590(3) 0.0186(9) Uani 1 1 d . .
H23 H 0.2996 0.0718 0.3524 0.022 Uiso 1 1 calc R U
C24 C 0.4502(4) 0.1518(6) 0.2994(3) 0.0208(10) Uani 1 1 d . .
H24 H 0.4293 0.0841 0.2518 0.025 Uiso 1 1 calc R U
C25 C 0.5578(4) 0.2559(6) 0.3080(2) 0.0174(8) Uani 1 1 d . .
C26 C 0.5866(4) 0.3526(6) 0.3786(3) 0.0195(9) Uani 1 1 d . .
H26 H 0.6606 0.4232 0.3861 0.023 Uiso 1 1 calc R U
C27 C 0.5090(4) 0.3481(6) 0.4385(2) 0.0178(9) Uani 1 1 d . .
H27 H 0.5295 0.4155 0.4862 0.021 Uiso 1 1 calc R U
C28 C 0.6411(4) 0.2626(7) 0.2434(3) 0.0231(10) Uani 1 1 d . .
H28A H 0.6536 0.3764 0.2287 0.035 Uiso 1 1 calc R U
H28B H 0.5971 0.2031 0.1940 0.035 Uiso 1 1 calc R U
H28C H 0.7270 0.2128 0.2652 0.035 Uiso 1 1 calc R U

loop_
_atom_site_aniso_label
_atom_site_aniso_U_11
_atom_site_aniso_U_22
_atom_site_aniso_U_33
_atom_site_aniso_U_23
_atom_site_aniso_U_13
_atom_site_aniso_U_12
S1 0.0169(5) 0.0126(5) 0.0137(5) 0.0022(4) 0.0049(4) 0.0008(4)
O1 0.0297(16) 0.0281(18) 0.0318(17) 0.0115(15) 0.0187(14) 0.0071(14)
O2 0.0233(15) 0.0275(19) 0.0147(14) 0.0009(13) 0.0030(12) 0.0021(13)
O3 0.0251(16) 0.0124(17) 0.0280(18) 0.0017(13) 0.0130(14) -0.0020(13)
N1 0.0149(17) 0.0128(18) 0.0144(16) -0.0004(14) 0.0037(14) 0.0027(14)
C1 0.029(2) 0.034(3) 0.023(2) 0.007(2) 0.0095(19) 0.011(2)
C2 0.023(2) 0.023(2) 0.024(2) 0.0027(18) 0.0096(18) 0.0020(19)
C3 0.023(2) 0.018(2) 0.028(2) 0.0054(18) 0.0179(19) 0.0047(18)
C4 0.026(2) 0.015(2) 0.032(2) 0.0013(18) 0.0117(19) 0.0024(18)
C5 0.025(2) 0.012(2) 0.026(2) -0.0006(17) 0.0114(18) -0.0009(18)
C6 0.017(2) 0.026(2) 0.0124(19) 0.0014(17) 0.0040(16) 0.0055(17)
C7 0.017(2) 0.029(3) 0.021(2) 0.0006(19) 0.0041(17) 0.0041(18)
C8 0.0148(18) 0.015(2) 0.0112(17) 0.0017(17) 0.0041(14) 0.0045(17)
C9 0.0140(19) 0.013(2) 0.021(2) -0.0029(17) 0.0025(16) 0.0013(17)
C10 0.019(2) 0.016(2) 0.017(2) -0.0044(17) 0.0026(16) 0.0034(18)
C11 0.0152(19) 0.021(2) 0.0159(19) 0.0034(19) 0.0040(15) 0.0079(19)
C12 0.015(2) 0.016(2) 0.022(2) 0.0036(17) 0.0042(17) -0.0005(17)
C13 0.016(2) 0.013(2) 0.018(2) -0.0018(17) 0.0022(16) 0.0010(17)
C14 0.022(2) 0.033(3) 0.021(2) -0.001(2) 0.0084(18) 0.007(2)
S2 0.0163(5) 0.0168(6) 0.0132(5) 0.0031(4) 0.0034(4) 0.0027(4)
O4 0.0219(14) 0.0187(16) 0.0189(14) 0.0031(11) 0.0088(12) 0.0033(12)
O5 0.0219(15) 0.035(2) 0.0125(14) 0.0013(13) 0.0025(12) 0.0036(14)
O6 0.0200(16) 0.0172(17) 0.0268(18) 0.0071(13) 0.0080(14) 0.0030(13)
N2 0.0165(17) 0.0154(19) 0.0138(17) 0.0012(14) 0.0043(14) 0.0016(14)
C15 0.028(2) 0.018(2) 0.024(2) 0.0031(18) 0.0086(19) 0.0045(18)
C16 0.0172(19) 0.021(2) 0.020(2) 0.0055(18) 0.0055(16) 0.0026(18)
C17 0.0164(19) 0.014(2) 0.017(2) -0.0003(15) 0.0068(16) -0.0007(16)
C18 0.023(2) 0.014(2) 0.0162(19) 0.0013(17) 0.0065(16) 0.0018(18)
C19 0.020(2) 0.017(2) 0.020(2) -0.0012(17) 0.0052(17) -0.0028(17)
C20 0.0172(19) 0.019(2) 0.0152(19) 0.0012(17) 0.0014(16) 0.0010(17)
C21 0.0136(19) 0.019(2) 0.019(2) 0.0039(17) 0.0013(16) 0.0023(16)
C22 0.0111(17) 0.014(2) 0.0190(19) 0.0037(18) 0.0039(15) 0.0041(17)
C23 0.017(2) 0.015(2) 0.024(2) -0.0014(18) 0.0036(17) -0.0007(18)
C24 0.020(2) 0.024(3) 0.018(2) -0.0042(19) 0.0035(17) 0.0035(19)
C25 0.0144(18) 0.020(2) 0.0184(19) 0.0047(19) 0.0036(16) 0.0066(18)
C26 0.015(2) 0.020(2) 0.023(2) 0.0003(19) 0.0033(17) 0.0008(18)
C27 0.016(2) 0.020(2) 0.016(2) 0.0000(17) 0.0020(16) 0.0018(18)
C28 0.019(2) 0.028(3) 0.024(2) 0.000(2) 0.0076(17) 0.002(2)

loop_
_atom_type_symbol
_atom_type_description
_atom_type_scat_dispersion_real
_atom_type_scat_dispersion_imag
_atom_type_scat_source
C C 0.0033 0.0016 'International Tables Vol C Tables 4.2.6.8 and 6.1.1.4'
H H 0.0000 0.0000 'International Tables Vol C Tables 4.2.6.8 and 6.1.1.4'
N N 0.0061 0.0033 'International Tables Vol C Tables 4.2.6.8 and 6.1.1.4'
O O 0.0106 0.0060 'International Tables Vol C Tables 4.2.6.8 and 6.1.1.4'
S S 0.1246 0.1234 'International Tables Vol C Tables 4.2.6.8 and 6.1.1.4'

loop_
_geom_angle_atom_site_label_1
_geom_angle_atom_site_label_2
_geom_angle_atom_site_label_3
_geom_angle
O2 S1 O3 119.10(19)
O2 S1 N1 107.04(18)
O3 S1 N1 106.76(17)
O2 S1 C8 108.67(18)
O3 S1 C8 108.2(2)
N1 S1 C8 106.37(19)
C2 O1 C3 60.7(2)
C6 N1 C5 112.4(3)
C6 N1 S1 116.2(3)
C5 N1 S1 114.9(3)
O1 C2 C1 116.7(4)
O1 C2 C3 59.7(3)
C1 C2 C3 125.2(4)
O1 C3 C2 59.6(3)
O1 C3 C4 113.3(3)
C2 C3 C4 118.5(4)
O1 C3 C7 114.8(4)
C2 C3 C7 124.3(4)
C4 C3 C7 113.6(4)
C3 C4 C5 109.8(4)
N1 C5 C4 109.3(3)
N1 C6 C7 109.5(3)
C3 C7 C6 110.4(3)
C9 C8 C13 120.7(4)
C9 C8 S1 120.0(3)
C13 C8 S1 119.1(3)
C8 C9 C10 119.3(4)
C11 C10 C9 121.0(4)
C12 C11 C10 118.9(4)
C12 C11 C14 120.5(4)
C10 C11 C14 120.6(4)
C11 C12 C13 121.5(4)
C12 C13 C8 118.7(4)
O6 S2 O5 120.03(18)
O6 S2 N2 106.16(18)
O5 S2 N2 106.75(18)
O6 S2 C22 107.8(2)
O5 S2 C22 108.74(18)
N2 S2 C22 106.63(18)
C17 O4 C16 60.3(2)
C19 N2 C20 112.2(3)
C19 N2 S2 116.9(3)
C20 N2 S2 114.4(3)
O4 C16 C17 59.8(2)
O4 C16 C15 117.0(4)
C17 C16 C15 124.5(4)
O4 C17 C16 59.9(2)
O4 C17 C18 115.6(3)
C16 C17 C18 124.0(4)
O4 C17 C21 112.9(3)
C16 C17 C21 119.3(3)
C18 C17 C21 113.0(3)
C17 C18 C19 111.1(3)
N2 C19 C18 109.5(3)
N2 C20 C21 108.5(3)
C17 C21 C20 110.2(3)
C23 C22 C27 120.7(4)
C23 C22 S2 119.2(3)
C27 C22 S2 119.8(3)
C22 C23 C24 119.3(4)
C25 C24 C23 121.4(4)
C24 C25 C26 118.0(4)
C24 C25 C28 120.9(4)
C26 C25 C28 121.1(4)
C25 C26 C27 121.4(4)
C22 C27 C26 119.2(4)

loop_
_geom_bond_atom_site_label_1
_geom_bond_atom_site_label_2
_geom_bond_distance
S1 O2 1.432(3)
S1 O3 1.438(3)
S1 N1 1.635(4)
S1 C8 1.760(4)
O1 C2 1.465(5)
O1 C3 1.467(5)
N1 C6 1.476(5)
N1 C5 1.497(5)
C1 C2 1.465(6)
C2 C3 1.481(6)
C3 C4 1.493(6)
C3 C7 1.506(6)
C4 C5 1.515(6)
C6 C7 1.543(6)
C8 C9 1.393(6)
C8 C13 1.400(6)
C9 C10 1.395(6)
C10 C11 1.392(6)
C11 C12 1.388(6)
C11 C14 1.514(5)
C12 C13 1.396(6)
S2 O6 1.437(3)
S2 O5 1.438(3)
S2 N2 1.645(4)
S2 C22 1.766(4)
O4 C17 1.467(4)
O4 C16 1.469(5)
N2 C19 1.473(6)
N2 C20 1.488(5)
C15 C16 1.501(6)
C16 C17 1.474(6)
C17 C18 1.502(5)
C17 C21 1.503(6)
C18 C19 1.529(6)
C20 C21 1.527(6)
C22 C23 1.382(6)
C22 C27 1.383(6)
C23 C24 1.393(5)
C24 C25 1.390(6)
C25 C26 1.390(6)
C25 C28 1.501(5)
C26 C27 1.394(6)

loop_
_geom_torsion_atom_site_label_1
_geom_torsion_atom_site_label_2
_geom_torsion_atom_site_label_3
_geom_torsion_atom_site_label_4
_geom_torsion
O2 S1 N1 C6 -178.3(3)
O3 S1 N1 C6 53.1(3)
C8 S1 N1 C6 -62.2(3)
O2 S1 N1 C5 -44.1(3)
O3 S1 N1 C5 -172.7(3)
C8 S1 N1 C5 71.9(3)
C3 O1 C2 C1 117.0(5)
C2 O1 C3 C4 110.5(4)
C2 O1 C3 C7 -116.7(4)
C1 C2 C3 O1 -103.0(5)
O1 C2 C3 C4 -101.8(4)
C1 C2 C3 C4 155.3(4)
O1 C2 C3 C7 100.9(4)
C1 C2 C3 C7 -2.1(6)
O1 C3 C4 C5 78.2(4)
C2 C3 C4 C5 145.1(4)
C7 C3 C4 C5 -55.2(4)
C6 N1 C5 C4 -61.1(4)
S1 N1 C5 C4 163.0(3)
C3 C4 C5 N1 57.0(4)
C5 N1 C6 C7 58.9(4)
S1 N1 C6 C7 -165.8(3)
O1 C3 C7 C6 -79.6(4)
C2 C3 C7 C6 -148.5(4)
C4 C3 C7 C6 53.1(4)
N1 C6 C7 C3 -53.3(5)
O2 S1 C8 C9 -149.3(3)
O3 S1 C8 C9 -18.6(4)
N1 S1 C8 C9 95.8(4)
O2 S1 C8 C13 35.9(4)
O3 S1 C8 C13 166.6(3)
N1 S1 C8 C13 -79.0(4)
C13 C8 C9 C10 -0.5(6)
S1 C8 C9 C10 -175.3(3)
C8 C9 C10 C11 0.3(6)
C9 C10 C11 C12 0.0(6)
C9 C10 C11 C14 -179.7(4)
C10 C11 C12 C13 -0.1(6)
C14 C11 C12 C13 179.6(4)
C11 C12 C13 C8 -0.1(6)
C9 C8 C13 C12 0.4(6)
S1 C8 C13 C12 175.2(3)
O6 S2 N2 C19 175.2(3)
O5 S2 N2 C19 46.1(3)
C22 S2 N2 C19 -70.0(3)
O6 S2 N2 C20 -50.7(3)
O5 S2 N2 C20 -179.8(3)
C22 S2 N2 C20 64.1(3)
C17 O4 C16 C15 116.1(4)
C16 O4 C17 C18 -116.0(4)
C16 O4 C17 C21 111.6(4)
C15 C16 C17 O4 -103.7(4)
O4 C16 C17 C18 102.3(4)
C15 C16 C17 C18 -1.4(6)
O4 C16 C17 C21 -101.0(4)
C15 C16 C17 C21 155.3(4)
O4 C17 C18 C19 -80.1(4)
C16 C17 C18 C19 -149.8(4)
C21 C17 C18 C19 52.2(4)
C20 N2 C19 C18 60.3(4)
S2 N2 C19 C18 -164.6(3)
C17 C18 C19 N2 -53.8(4)
C19 N2 C20 C21 -62.0(4)
S2 N2 C20 C21 161.7(3)
O4 C17 C21 C20 79.7(4)
C16 C17 C21 C20 146.9(3)
C18 C17 C21 C20 -54.0(4)
N2 C20 C21 C17 57.0(4)
O6 S2 C22 C23 26.7(4)
O5 S2 C22 C23 158.3(3)
N2 S2 C22 C23 -86.9(4)
O6 S2 C22 C27 -159.6(3)
O5 S2 C22 C27 -27.9(4)
N2 S2 C22 C27 86.8(4)
C27 C22 C23 C24 -1.3(6)
S2 C22 C23 C24 172.4(3)
C22 C23 C24 C25 0.7(7)
C23 C24 C25 C26 0.5(7)
C23 C24 C25 C28 180.0(4)
C24 C25 C26 C27 -1.1(7)
C28 C25 C26 C27 179.4(4)
C23 C22 C27 C26 0.7(6)
S2 C22 C27 C26 -173.0(3)
C25 C26 C27 C22 0.5(7)
